data_2225673
loop_
_publ_author_name
'Liu, Yong-Hong'
'Guo, Rong'

_publ_section_title
;
 (<i>E</i>)-1-Ferrocenyl-3-(2-furyl)prop-2-en-1-one
;
_journal_coeditor_code PV2265
_journal_issue 4
_journal_name_full 'Acta Crystallographica Section E'
_journal_page_first m479
_journal_paper_doi 10.1107/S1600536810011001
_journal_volume 66
_journal_year 2010
_chemical_formula_iupac '[Fe (C5 H5) (C12 H9 O2)]'
_chemical_formula_moiety 'C17 H14 Fe O2'
_chemical_formula_sum 'C17 H14 Fe O2'
_chemical_formula_weight 306.13
_chemical_melting_point 429.5
_chemical_name_systematic
;
(<i>E</i>)-1-Ferrocenyl-3-(2-furyl)prop-2-en-1-one
;
_space_group_IT_number 29
_symmetry_cell_setting orthorhombic
_symmetry_space_group_name_Hall 'P 2c -2ac'
_symmetry_space_group_name_H-M 'P c a 21'
_atom_sites_solution_hydrogens geom
_atom_sites_solution_primary direct
_atom_sites_solution_secondary difmap
_audit_creation_method SHELXL-97
_cell_angle_alpha 90.00
_cell_angle_beta 90.00
_cell_angle_gamma 90.00
_cell_formula_units_Z 4
_cell_length_a 9.0677(13)
_cell_length_b 14.222(2)
_cell_length_c 10.4846(15)
_cell_measurement_reflns_used 6056
_cell_measurement_temperature 296(2)
_cell_measurement_theta_max 27.40
_cell_measurement_theta_min 2.66
_cell_volume 1352.1(3)
_computing_cell_refinement 'SAINT (Bruker, 2002)'
_computing_data_collection 'SMART (Bruker, 2002)'
_computing_data_reduction 'SAINT (Bruker, 2002)'
_computing_molecular_graphics 'PLATON (Spek, 2009)'
_computing_publication_material 'SHELXTL (Sheldrick, 2008)'
_computing_structure_refinement 'SHELXL97 (Sheldrick, 2008)'
_computing_structure_solution 'SHELXS97 (Sheldrick, 2008)'
_diffrn_ambient_temperature 296(2)
_diffrn_measured_fraction_theta_full 0.992
_diffrn_measured_fraction_theta_max 0.992
_diffrn_measurement_device_type 'Bruker SMART 1000 CCD diffractometer'
_diffrn_measurement_method '\f and \w scans'
_diffrn_radiation_monochromator graphite
_diffrn_radiation_source 'fine-focus sealed tube'
_diffrn_radiation_type MoK\a
_diffrn_radiation_wavelength 0.71073
_diffrn_reflns_av_R_equivalents 0.0347
_diffrn_reflns_av_sigmaI/netI 0.0351
_diffrn_reflns_limit_h_max 11
_diffrn_reflns_limit_h_min -11
_diffrn_reflns_limit_k_max 16
_diffrn_reflns_limit_k_min -18
_diffrn_reflns_limit_l_max 13
_diffrn_reflns_limit_l_min -13
_diffrn_reflns_number 11058
_diffrn_reflns_theta_full 27.72
_diffrn_reflns_theta_max 27.72
_diffrn_reflns_theta_min 2.66
_exptl_absorpt_coefficient_mu 1.112
_exptl_absorpt_correction_T_max 0.7920
_exptl_absorpt_correction_T_min 0.7459
_exptl_absorpt_correction_type multi-scan
_exptl_absorpt_process_details '(SADABS; Bruker, 2002)'
_exptl_crystal_colour orange
_exptl_crystal_density_diffrn 1.504
_exptl_crystal_density_method 'not measured'
_exptl_crystal_description prism
_exptl_crystal_F_000 632
_exptl_crystal_size_max 0.28
_exptl_crystal_size_mid 0.25
_exptl_crystal_size_min 0.22
_refine_diff_density_max 0.197
_refine_diff_density_min -0.185
_refine_ls_abs_structure_details 'Flack (1983), 1340 Friedel pairs'
_refine_ls_abs_structure_Flack 0.012(14)
_refine_ls_extinction_coef 0.0184(11)
_refine_ls_extinction_expression Fc^*^=kFc[1+0.001xFc^2^\l^3^/sin(2\q)]^-1/4^
_refine_ls_extinction_method 'SHELXL97 (Sheldrick, 2008)'
_refine_ls_goodness_of_fit_ref 1.004
_refine_ls_hydrogen_treatment constr
_refine_ls_matrix_type full
_refine_ls_number_parameters 182
_refine_ls_number_reflns 3012
_refine_ls_number_restraints 1
_refine_ls_restrained_S_all 1.004
_refine_ls_R_factor_all 0.0260
_refine_ls_R_factor_gt 0.0229
_refine_ls_shift/su_max 0.001
_refine_ls_shift/su_mean 0.000
_refine_ls_structure_factor_coef Fsqd
_refine_ls_weighting_details 'calc w=1/[\s^2^(Fo^2^)+(0.0253P)^2^+0.1177P] where P=(Fo^2^+2Fc^2^)/3'
_refine_ls_weighting_scheme calc
_refine_ls_wR_factor_gt 0.0558
_refine_ls_wR_factor_ref 0.0578
_reflns_number_gt 2772
_reflns_number_total 3012
_reflns_threshold_expression I>2\s(I)
_cod_data_source_file pv2265.cif
_cod_data_source_block I
_cod_depositor_comments
;
The following automatic conversions were performed:
'_symmetry_cell_setting' value 'Orthorhombic' changed to 'orthorhombic'
according to '/home/saulius/struct/CIF-dictionaries/cif_core.dic'
dictionary named 'cif_core.dic' version 2.4.1 from 2010-06-29.

Automatic conversion script
Id: cif_fix_enum 1527 2010-12-29 10:47:43Z saulius 
;
_cod_database_code 2225673
_cod_database_fobs_code 2225673

loop_
_symmetry_equiv_pos_as_xyz
'x, y, z'
'-x, -y, z+1/2'
'-x+1/2, y, z+1/2'
'x+1/2, -y, z'

loop_
_atom_site_type_symbol
_atom_site_label
_atom_site_fract_x
_atom_site_fract_y
_atom_site_fract_z
_atom_site_U_iso_or_equiv
_atom_site_adp_type
_atom_site_calc_flag
_atom_site_refinement_flags
_atom_site_occupancy
_atom_site_disorder_assembly
_atom_site_disorder_group
Fe Fe1 -0.04553(2) 0.652980(14) 0.19388(4) 0.03343(8) Uani d . 1 . .
O O1 0.35975(15) 0.71855(11) 0.24502(15) 0.0524(4) Uani d . 1 . .
O O2 0.28635(15) 0.93776(10) -0.13390(15) 0.0525(3) Uani d . 1 . .
C C1 -0.1739(2) 0.76594(14) 0.1431(2) 0.0523(5) Uani d . 1 . .
H H1 -0.1789 0.7934 0.0627 0.063 Uiso calc R 1 . .
C C2 -0.26341(18) 0.69146(14) 0.1893(3) 0.0522(4) Uani d . 1 . .
H H2 -0.3381 0.6615 0.1440 0.063 Uiso calc R 1 . .
C C3 -0.2206(2) 0.67061(16) 0.3142(2) 0.0550(6) Uani d . 1 . .
H H3 -0.2613 0.6243 0.3661 0.066 Uiso calc R 1 . .
C C4 -0.1041(2) 0.73260(17) 0.3481(2) 0.0582(6) Uani d . 1 . .
H H4 -0.0554 0.7344 0.4261 0.070 Uiso calc R 1 . .
C C5 -0.0756(2) 0.79058(15) 0.2428(3) 0.0555(6) Uani d . 1 . .
H H5 -0.0042 0.8374 0.2390 0.067 Uiso calc R 1 . .
C C6 0.0731(2) 0.61272(14) 0.03780(19) 0.0430(4) Uani d . 1 . .
H H6 0.0722 0.6417 -0.0417 0.052 Uiso calc R 1 . .
C C7 -0.0200(2) 0.53753(14) 0.0779(2) 0.0484(5) Uani d . 1 . .
H H7 -0.0924 0.5087 0.0287 0.058 Uiso calc R 1 . .
C C8 0.0167(2) 0.51418(13) 0.2055(3) 0.0493(5) Uani d . 1 . .
H H8 -0.0278 0.4675 0.2543 0.059 Uiso calc R 1 . .
C C9 0.13284(19) 0.57416(13) 0.2463(2) 0.0455(4) Uani d . 1 . .
H H9 0.1776 0.5736 0.3261 0.055 Uiso calc R 1 . .
C C10 0.16853(19) 0.63550(13) 0.14257(19) 0.0385(4) Uani d . 1 . .
C C11 0.27507(18) 0.71373(13) 0.15362(18) 0.0386(4) Uani d . 1 . .
C C12 0.2747(2) 0.78616(13) 0.05229(18) 0.0398(4) Uani d . 1 . .
H H12 0.2132 0.7793 -0.0181 0.048 Uiso calc R 1 . .
C C13 0.3620(2) 0.86111(13) 0.06132(19) 0.0418(4) Uani d . 1 . .
H H13 0.4231 0.8638 0.1325 0.050 Uiso calc R 1 . .
C C14 0.3723(2) 0.93831(14) -0.02664(19) 0.0436(4) Uani d . 1 . .
C C15 0.4527(2) 1.01887(16) -0.0245(2) 0.0568(6) Uani d . 1 . .
H H15 0.5206 1.0363 0.0376 0.068 Uiso calc R 1 . .
C C17 0.3148(3) 1.02013(17) -0.1960(3) 0.0614(6) Uani d . 1 . .
H H16 0.2704 1.0383 -0.2720 0.074 Uiso calc R 1 . .
C C16 0.4146(3) 1.07107(16) -0.1333(3) 0.0630(6) Uani d . 1 . .
H H17 0.4516 1.1295 -0.1569 0.076 Uiso calc R 1 . .

loop_
_atom_site_aniso_label
_atom_site_aniso_U_11
_atom_site_aniso_U_22
_atom_site_aniso_U_33
_atom_site_aniso_U_12
_atom_site_aniso_U_13
_atom_site_aniso_U_23
Fe1 0.03501(11) 0.03456(13) 0.03073(12) -0.00320(8) 0.00069(13) -0.00016(13)
O1 0.0483(7) 0.0608(9) 0.0481(8) -0.0051(6) -0.0080(6) 0.0125(7)
O2 0.0544(8) 0.0487(8) 0.0545(9) -0.0015(6) -0.0052(7) 0.0061(7)
C1 0.0495(11) 0.0416(11) 0.0659(14) 0.0076(8) -0.0004(9) 0.0000(9)
C2 0.0351(7) 0.0549(10) 0.0666(13) -0.0006(7) -0.0031(11) -0.0056(15)
C3 0.0449(10) 0.0650(14) 0.0551(14) -0.0073(9) 0.0148(9) -0.0063(11)
C4 0.0514(11) 0.0724(15) 0.0507(13) -0.0033(10) 0.0060(9) -0.0240(12)
C5 0.0476(10) 0.0414(11) 0.0775(17) -0.0027(8) 0.0095(10) -0.0170(10)
C6 0.0554(10) 0.0400(10) 0.0336(10) 0.0012(8) 0.0074(8) -0.0022(8)
C7 0.0596(11) 0.0368(10) 0.0487(12) -0.0034(9) 0.0028(9) -0.0078(9)
C8 0.0535(9) 0.0335(8) 0.0611(14) -0.0005(7) 0.0061(12) 0.0097(12)
C9 0.0433(9) 0.0439(11) 0.0493(11) 0.0046(8) 0.0006(8) 0.0142(8)
C10 0.0380(8) 0.0394(9) 0.0380(9) 0.0069(7) 0.0059(7) 0.0036(7)
C11 0.0328(8) 0.0436(10) 0.0394(10) 0.0044(7) 0.0058(7) 0.0046(7)
C12 0.0391(9) 0.0454(10) 0.0348(10) -0.0003(8) 0.0023(7) 0.0036(8)
C13 0.0436(9) 0.0451(10) 0.0365(10) -0.0010(8) 0.0045(7) 0.0005(8)
C14 0.0460(10) 0.0441(11) 0.0408(10) -0.0008(8) 0.0072(8) -0.0030(8)
C15 0.0697(14) 0.0522(13) 0.0486(13) -0.0186(10) 0.0019(9) -0.0009(10)
C17 0.0744(14) 0.0521(13) 0.0578(15) 0.0124(11) 0.0043(12) 0.0136(10)
C16 0.0848(16) 0.0428(12) 0.0614(15) -0.0070(12) 0.0217(13) 0.0049(11)

loop_
_atom_type_symbol
_atom_type_description
_atom_type_scat_dispersion_real
_atom_type_scat_dispersion_imag
_atom_type_scat_source
C C 0.0033 0.0016 'International Tables Vol C Tables 4.2.6.8 and 6.1.1.4'
H H 0.0000 0.0000 'International Tables Vol C Tables 4.2.6.8 and 6.1.1.4'
Fe Fe 0.3463 0.8444 'International Tables Vol C Tables 4.2.6.8 and 6.1.1.4'
O O 0.0106 0.0060 'International Tables Vol C Tables 4.2.6.8 and 6.1.1.4'

loop_
_geom_angle_atom_site_label_1
_geom_angle_atom_site_label_2
_geom_angle_atom_site_label_3
_geom_angle_site_symmetry_1
_geom_angle_site_symmetry_3
_geom_angle
_geom_angle_publ_flag
C10 Fe1 C6 . . 41.30(8) ?
C10 Fe1 C5 . . 108.18(8) ?
C6 Fe1 C5 . . 122.75(9) ?
C10 Fe1 C9 . . 41.14(7) ?
C6 Fe1 C9 . . 69.16(9) ?
C5 Fe1 C9 . . 124.36(9) ?
C10 Fe1 C3 . . 157.20(9) ?
C6 Fe1 C3 . . 159.93(9) ?
C5 Fe1 C3 . . 67.88(9) ?
C9 Fe1 C3 . . 121.09(9) ?
C10 Fe1 C4 . . 121.74(9) ?
C6 Fe1 C4 . . 157.94(9) ?
C5 Fe1 C4 . . 40.14(11) ?
C9 Fe1 C4 . . 107.27(10) ?
C3 Fe1 C4 . . 40.70(9) ?
C10 Fe1 C2 . . 161.43(10) ?
C6 Fe1 C2 . . 124.34(11) ?
C5 Fe1 C2 . . 67.74(8) ?
C9 Fe1 C2 . . 156.26(9) ?
C3 Fe1 C2 . . 39.92(11) ?
C4 Fe1 C2 . . 67.69(10) ?
C10 Fe1 C1 . . 124.69(8) ?
C6 Fe1 C1 . . 108.09(9) ?
C5 Fe1 C1 . . 40.50(9) ?
C9 Fe1 C1 . . 161.34(8) ?
C3 Fe1 C1 . . 67.89(10) ?
C4 Fe1 C1 . . 67.95(10) ?
C2 Fe1 C1 . . 40.46(8) ?
C10 Fe1 C7 . . 68.76(8) ?
C6 Fe1 C7 . . 40.74(8) ?
C5 Fe1 C7 . . 158.29(10) ?
C9 Fe1 C7 . . 68.39(9) ?
C3 Fe1 C7 . . 123.40(9) ?
C4 Fe1 C7 . . 159.94(10) ?
C2 Fe1 C7 . . 107.92(9) ?
C1 Fe1 C7 . . 122.34(9) ?
C10 Fe1 C8 . . 68.64(8) ?
C6 Fe1 C8 . . 68.50(10) ?
C5 Fe1 C8 . . 160.39(11) ?
C9 Fe1 C8 . . 40.57(8) ?
C3 Fe1 C8 . . 107.12(10) ?
C4 Fe1 C8 . . 123.79(12) ?
C2 Fe1 C8 . . 121.45(8) ?
C1 Fe1 C8 . . 157.13(10) ?
C7 Fe1 C8 . . 40.33(11) ?
C17 O2 C14 . . 106.22(17) ?
C5 C1 C2 . . 107.0(2) ?
C5 C1 Fe1 . . 69.26(12) ?
C2 C1 Fe1 . . 69.63(11) ?
C5 C1 H1 . . 126.5 ?
C2 C1 H1 . . 126.5 ?
Fe1 C1 H1 . . 126.2 ?
C3 C2 C1 . . 108.6(2) ?
C3 C2 Fe1 . . 69.77(11) ?
C1 C2 Fe1 . . 69.91(10) ?
C3 C2 H2 . . 125.7 ?
C1 C2 H2 . . 125.7 ?
Fe1 C2 H2 . . 126.2 ?
C2 C3 C4 . . 108.0(2) ?
C2 C3 Fe1 . . 70.31(12) ?
C4 C3 Fe1 . . 69.67(12) ?
C2 C3 H3 . . 126.0 ?
C4 C3 H3 . . 126.0 ?
Fe1 C3 H3 . . 125.6 ?
C5 C4 C3 . . 107.8(2) ?
C5 C4 Fe1 . . 69.82(13) ?
C3 C4 Fe1 . . 69.63(12) ?
C5 C4 H4 . . 126.1 ?
C3 C4 H4 . . 126.1 ?
Fe1 C4 H4 . . 126.0 ?
C4 C5 C1 . . 108.63(19) ?
C4 C5 Fe1 . . 70.04(12) ?
C1 C5 Fe1 . . 70.24(12) ?
C4 C5 H5 . . 125.7 ?
C1 C5 H5 . . 125.7 ?
Fe1 C5 H5 . . 125.6 ?
C7 C6 C10 . . 107.50(18) ?
C7 C6 Fe1 . . 70.23(11) ?
C10 C6 Fe1 . . 68.95(11) ?
C7 C6 H6 . . 126.3 ?
C10 C6 H6 . . 126.3 ?
Fe1 C6 H6 . . 126.1 ?
C8 C7 C6 . . 108.35(18) ?
C8 C7 Fe1 . . 69.85(12) ?
C6 C7 Fe1 . . 69.03(11) ?
C8 C7 H7 . . 125.8 ?
C6 C7 H7 . . 125.8 ?
Fe1 C7 H7 . . 126.9 ?
C7 C8 C9 . . 108.49(18) ?
C7 C8 Fe1 . . 69.82(11) ?
C9 C8 Fe1 . . 69.21(10) ?
C7 C8 H8 . . 125.8 ?
C9 C8 H8 . . 125.8 ?
Fe1 C8 H8 . . 126.8 ?
C8 C9 C10 . . 107.7(2) ?
C8 C9 Fe1 . . 70.23(10) ?
C10 C9 Fe1 . . 68.92(10) ?
C8 C9 H9 . . 126.1 ?
C10 C9 H9 . . 126.1 ?
Fe1 C9 H9 . . 126.3 ?
C9 C10 C6 . . 107.91(16) ?
C9 C10 C11 . . 123.17(18) ?
C6 C10 C11 . . 128.60(17) ?
C9 C10 Fe1 . . 69.94(10) ?
C6 C10 Fe1 . . 69.76(10) ?
C11 C10 Fe1 . . 120.80(13) ?
O1 C11 C10 . . 120.74(17) ?
O1 C11 C12 . . 121.46(17) ?
C10 C11 C12 . . 117.79(16) ?
C13 C12 C11 . . 120.34(18) ?
C13 C12 H12 . . 119.8 ?
C11 C12 H12 . . 119.8 ?
C12 C13 C14 . . 127.24(19) ?
C12 C13 H13 . . 116.4 ?
C14 C13 H13 . . 116.4 ?
C15 C14 O2 . . 108.90(19) ?
C15 C14 C13 . . 132.0(2) ?
O2 C14 C13 . . 119.06(17) ?
C14 C15 C16 . . 107.5(2) ?
C14 C15 H15 . . 126.3 ?
C16 C15 H15 . . 126.3 ?
C16 C17 O2 . . 111.1(2) ?
C16 C17 H16 . . 124.4 ?
O2 C17 H16 . . 124.4 ?
C17 C16 C15 . . 106.3(2) ?
C17 C16 H17 . . 126.9 ?
C15 C16 H17 . . 126.9 ?

loop_
_geom_bond_atom_site_label_1
_geom_bond_atom_site_label_2
_geom_bond_site_symmetry_2
_geom_bond_distance
_geom_bond_publ_flag
Fe1 C10 . 2.0295(18) ?
Fe1 C6 . 2.0404(19) ?
Fe1 C5 . 2.041(2) ?
Fe1 C9 . 2.0431(18) ?
Fe1 C3 . 2.044(2) ?
Fe1 C4 . 2.044(2) ?
Fe1 C2 . 2.0506(17) ?
Fe1 C1 . 2.054(2) ?
Fe1 C7 . 2.056(2) ?
Fe1 C8 . 2.0566(18) ?
O1 C11 . 1.230(2) ?
O2 C17 . 1.365(3) ?
O2 C14 . 1.369(2) ?
C1 C5 . 1.418(3) ?
C1 C2 . 1.419(3) ?
C1 H1 . 0.9300 ?
C2 C3 . 1.398(4) ?
C2 H2 . 0.9300 ?
C3 C4 . 1.421(3) ?
C3 H3 . 0.9300 ?
C4 C5 . 1.402(4) ?
C4 H4 . 0.9300 ?
C5 H5 . 0.9300 ?
C6 C7 . 1.426(3) ?
C6 C10 . 1.435(3) ?
C6 H6 . 0.9300 ?
C7 C8 . 1.418(4) ?
C7 H7 . 0.9300 ?
C8 C9 . 1.421(3) ?
C8 H8 . 0.9300 ?
C9 C10 . 1.431(3) ?
C9 H9 . 0.9300 ?
C10 C11 . 1.478(3) ?
C11 C12 . 1.480(3) ?
C12 C13 . 1.331(3) ?
C12 H12 . 0.9300 ?
C13 C14 . 1.437(3) ?
C13 H13 . 0.9300 ?
C14 C15 . 1.358(3) ?
C15 C16 . 1.404(4) ?
C15 H15 . 0.9300 ?
C17 C16 . 1.332(4) ?
C17 H16 . 0.9300 ?
C16 H17 . 0.9300 ?

loop_
_geom_hbond_atom_site_label_D
_geom_hbond_atom_site_label_H
_geom_hbond_atom_site_label_A
_geom_hbond_site_symmetry_A
_geom_hbond_distance_DH
_geom_hbond_distance_HA
_geom_hbond_distance_DA
_geom_hbond_angle_DHA
_geom_hbond_publ_flag
C13 H13 O1 . 0.93 2.45 2.797(3) 102 yes
C6 H6 O1 3_554 0.93 2.56 3.473(3) 166 yes
C12 H12 O1 3_554 0.93 2.71 3.576(4) 155 yes
